data_7005352
loop_
_publ_author_name
'Franken, Andreas'
'Hodson, Bruce E.'
'McGrath, Thomas D.'
'Stone, F Gordon A'

_publ_section_title
;
 Synthesis and reactivity of fluorinated ferracarborane anions.
;
_journal_issue 22
_journal_name_full 'Dalton transactions (Cambridge, England : 2003)'
_journal_page_first 2254
_journal_page_last 2262
_journal_paper_doi 10.1039/b701219e
_journal_year 2007
_chemical_formula_sum 'C43 H35 B7 F3 Fe2 N O6 P2'
_chemical_formula_weight 968.03
_chemical_name_systematic
;
?
;
_space_group_IT_number 14
_symmetry_cell_setting monoclinic
_symmetry_space_group_name_Hall '-P 2ybc'
_symmetry_space_group_name_H-M 'P 1 21/c 1'
_atom_sites_solution_hydrogens geom
_atom_sites_solution_primary direct
_atom_sites_solution_secondary difmap
_audit_creation_method SHELXL-97
_cell_angle_alpha 90.00
_cell_angle_beta 109.138(8)
_cell_angle_gamma 90.00
_cell_formula_units_Z 4
_cell_length_a 18.942(3)
_cell_length_b 8.7935(13)
_cell_length_c 27.143(4)
_cell_measurement_reflns_used 3500
_cell_measurement_temperature 110(2)
_cell_measurement_theta_max 25.54
_cell_measurement_theta_min 2.27
_cell_volume 4271.2(11)
_computing_cell_refinement 'Bruker APEX2 (Bruker, 2003)'
_computing_data_collection 'Bruker APEX2 (Bruker, 2003)'
_computing_data_reduction 'Bruker APEX2 (Bruker, 2003)'
_computing_molecular_graphics 'Bruker SHELXTL (Bruker, 2001)'
_computing_publication_material 'Bruker SHELXTL (Bruker, 2001)'
_computing_structure_refinement 'Bruker SHELXTL (Bruker, 2001)'
_computing_structure_solution 'Bruker SHELXTL (Bruker, 2001)'
_diffrn_ambient_temperature 110(2)
_diffrn_measured_fraction_theta_full 0.953
_diffrn_measured_fraction_theta_max 0.925
_diffrn_measurement_device_type 'Bruker-Nonius X-8 Apex CCD area detector'
_diffrn_measurement_method 'phi and omega scans'
_diffrn_radiation_monochromator graphite
_diffrn_radiation_source 'fine-focus sealed tube'
_diffrn_radiation_type MoK\a
_diffrn_radiation_wavelength 0.71073
_diffrn_reflns_av_R_equivalents 0.0644
_diffrn_reflns_av_sigmaI/netI 0.0854
_diffrn_reflns_limit_h_max 23
_diffrn_reflns_limit_h_min -22
_diffrn_reflns_limit_k_max 10
_diffrn_reflns_limit_k_min -10
_diffrn_reflns_limit_l_max 17
_diffrn_reflns_limit_l_min -33
_diffrn_reflns_number 27045
_diffrn_reflns_theta_full 25.00
_diffrn_reflns_theta_max 26.24
_diffrn_reflns_theta_min 2.24
_exptl_absorpt_coefficient_mu 0.818
_exptl_absorpt_correction_T_max 0.9278
_exptl_absorpt_correction_T_min 0.8614
_exptl_absorpt_correction_type multi-scan
_exptl_absorpt_process_details 'SADABS (Bruker, 2003)'
_exptl_crystal_colour orange
_exptl_crystal_density_diffrn 1.505
_exptl_crystal_density_method 'not measured'
_exptl_crystal_description prism
_exptl_crystal_F_000 1968
_exptl_crystal_size_max 0.19
_exptl_crystal_size_mid 0.17
_exptl_crystal_size_min 0.09
_refine_diff_density_max 0.443
_refine_diff_density_min -0.404
_refine_diff_density_rms 0.083
_refine_ls_extinction_method none
_refine_ls_goodness_of_fit_ref 1.016
_refine_ls_hydrogen_treatment constr
_refine_ls_matrix_type full
_refine_ls_number_parameters 577
_refine_ls_number_reflns 7959
_refine_ls_number_restraints 0
_refine_ls_restrained_S_all 1.016
_refine_ls_R_factor_all 0.0860
_refine_ls_R_factor_gt 0.0483
_refine_ls_shift/su_max 0.001
_refine_ls_shift/su_mean 0.000
_refine_ls_structure_factor_coef Fsqd
_refine_ls_weighting_details 'calc w=1/[\s^2^(Fo^2^)+(0.0320P)^2^+1.3420P] where P=(Fo^2^+2Fc^2^)/3'
_refine_ls_weighting_scheme calc
_refine_ls_wR_factor_gt 0.0850
_refine_ls_wR_factor_ref 0.1003
_reflns_number_gt 5408
_reflns_number_total 7959
_reflns_threshold_expression >2sigma(I)
_cod_data_source_file b701219e.txt
_cod_data_source_block 3
_cod_original_cell_volume 4271.4(11)
_cod_original_sg_symbol_H-M P2(1)/c
_cod_database_code 7005352

loop_
_symmetry_equiv_pos_as_xyz
'x, y, z'
'-x, y+1/2, -z+1/2'
'-x, -y, -z'
'x, -y-1/2, z-1/2'

loop_
_atom_site_label
_atom_site_type_symbol
_atom_site_fract_x
_atom_site_fract_y
_atom_site_fract_z
_atom_site_U_iso_or_equiv
_atom_site_adp_type
_atom_site_occupancy
_atom_site_symmetry_multiplicity
_atom_site_calc_flag
_atom_site_refinement_flags
_atom_site_disorder_assembly
_atom_site_disorder_group
Fe6 Fe 0.18168(3) 0.78723(5) 0.289965(18) 0.02097(14) Uani 1 1 d . . .
Fe10 Fe 0.27520(3) 0.56743(5) 0.305929(19) 0.02267(14) Uani 1 1 d . . .
P1 P 0.32975(5) 0.14132(9) 0.58312(3) 0.0156(2) Uani 1 1 d . . .
P2 P 0.16252(5) 0.10798(9) 0.54872(3) 0.0163(2) Uani 1 1 d . . .
N1 N 0.24362(14) 0.1793(3) 0.56614(10) 0.0172(6) Uani 1 1 d . . .
C1 C 0.29962(19) 1.0003(4) 0.37038(13) 0.0325(10) Uani 1 1 d . . .
H1 H 0.3081 1.1163 0.3884 0.039 Uiso 1 1 calc R . .
B3 B 0.2628(2) 0.9710(4) 0.30946(15) 0.0226(10) Uani 1 1 d . . .
H3 H 0.2465 1.0668 0.2808 0.027 Uiso 1 1 calc R . .
B4 B 0.3555(2) 0.9109(5) 0.34842(15) 0.0284(11) Uani 1 1 d . . .
H4 H 0.4107 0.9602 0.3501 0.034 Uiso 1 1 calc R . .
B2 B 0.2279(2) 0.8971(5) 0.36526(15) 0.0295(11) Uani 1 1 d . . .
H2 H 0.1836 0.9330 0.3818 0.035 Uiso 1 1 calc R . .
B5 B 0.3236(2) 0.8433(5) 0.39925(16) 0.0348(12) Uani 1 1 d . . .
H5 H 0.3536 0.8385 0.4423 0.042 Uiso 1 1 calc R . .
B7 B 0.3010(2) 0.7944(4) 0.29181(15) 0.0205(9) Uani 1 1 d . . .
B8 B 0.3483(2) 0.7064(5) 0.35831(15) 0.0259(10) Uani 1 1 d . . .
B9 B 0.2542(2) 0.6965(5) 0.36645(16) 0.0299(11) Uani 1 1 d . . .
F7 F 0.32424(10) 0.8138(2) 0.24885(7) 0.0268(5) Uani 1 1 d . . .
F8 F 0.41846(10) 0.6471(2) 0.38518(7) 0.0327(5) Uani 1 1 d . . .
F9 F 0.22891(12) 0.6117(2) 0.40069(8) 0.0438(6) Uani 1 1 d . . .
C62 C 0.16127(19) 0.7874(4) 0.22088(14) 0.0287(9) Uani 1 1 d . . .
C61 C 0.11841(19) 0.9383(4) 0.28589(13) 0.0260(9) Uani 1 1 d . . .
C63 C 0.1172(2) 0.6459(4) 0.29538(15) 0.0364(10) Uani 1 1 d . . .
C103 C 0.25434(19) 0.5305(4) 0.23795(15) 0.0298(10) Uani 1 1 d . . .
C101 C 0.3542(2) 0.4487(4) 0.32038(13) 0.0320(10) Uani 1 1 d . . .
C102 C 0.2229(2) 0.4147(5) 0.3192(2) 0.0523(13) Uani 1 1 d . . .
O61 O 0.07747(14) 1.0371(3) 0.28330(10) 0.0376(7) Uani 1 1 d . . .
O62 O 0.14859(15) 0.7980(3) 0.17711(9) 0.0440(8) Uani 1 1 d . . .
O63 O 0.07420(15) 0.5600(3) 0.29972(13) 0.0593(9) Uani 1 1 d . . .
O103 O 0.24506(15) 0.5065(3) 0.19512(10) 0.0471(8) Uani 1 1 d . . .
O101 O 0.40457(15) 0.3675(3) 0.32844(10) 0.0505(8) Uani 1 1 d . . .
O102 O 0.1930(2) 0.3119(3) 0.32976(18) 0.1028(16) Uani 1 1 d . . .
C111 C 0.36905(17) 0.2106(3) 0.53552(11) 0.0150(7) Uani 1 1 d . . .
C116 C 0.43787(17) 0.1577(4) 0.53434(12) 0.0191(8) Uani 1 1 d . . .
H116 H 0.4638 0.0818 0.5584 0.023 Uiso 1 1 calc R . .
C112 C 0.33169(18) 0.3209(3) 0.49944(12) 0.0194(8) Uani 1 1 d . . .
H112 H 0.2847 0.3583 0.4997 0.023 Uiso 1 1 calc R . .
C113 C 0.36233(19) 0.3761(4) 0.46346(12) 0.0237(9) Uani 1 1 d . . .
H113 H 0.3362 0.4504 0.4388 0.028 Uiso 1 1 calc R . .
C115 C 0.46842(18) 0.2143(4) 0.49881(12) 0.0230(8) Uani 1 1 d . . .
H115 H 0.5156 0.1783 0.4986 0.028 Uiso 1 1 calc R . .
C114 C 0.43064(19) 0.3239(4) 0.46328(12) 0.0246(9) Uani 1 1 d . . .
H114 H 0.4520 0.3630 0.4387 0.030 Uiso 1 1 calc R . .
C122 C 0.33700(18) 0.2867(4) 0.67464(12) 0.0216(8) Uani 1 1 d . . .
H122 H 0.2842 0.2753 0.6631 0.026 Uiso 1 1 calc R . .
C121 C 0.37735(17) 0.2342(3) 0.64404(12) 0.0143(7) Uani 1 1 d . . .
C124 C 0.44939(19) 0.3723(4) 0.73893(13) 0.0276(9) Uani 1 1 d . . .
H124 H 0.4741 0.4205 0.7713 0.033 Uiso 1 1 calc R . .
C126 C 0.45405(18) 0.2506(4) 0.66141(12) 0.0239(8) Uani 1 1 d . . .
H126 H 0.4822 0.2145 0.6406 0.029 Uiso 1 1 calc R . .
C123 C 0.37305(19) 0.3559(4) 0.72212(13) 0.0255(9) Uani 1 1 d . . .
H123 H 0.3450 0.3919 0.7430 0.031 Uiso 1 1 calc R . .
C125 C 0.49017(19) 0.3189(4) 0.70879(13) 0.0282(9) Uani 1 1 d . . .
H125 H 0.5430 0.3291 0.7206 0.034 Uiso 1 1 calc R . .
C131 C 0.35519(17) -0.0561(3) 0.59118(12) 0.0166(7) Uani 1 1 d . . .
C134 C 0.3966(2) -0.3604(4) 0.60108(16) 0.0354(10) Uani 1 1 d . . .
H134 H 0.4122 -0.4637 0.6045 0.042 Uiso 1 1 calc R . .
C132 C 0.34873(18) -0.1429(4) 0.54731(13) 0.0237(8) Uani 1 1 d . . .
H132 H 0.3299 -0.0981 0.5137 0.028 Uiso 1 1 calc R . .
C136 C 0.38083(17) -0.1236(4) 0.64008(13) 0.0234(8) Uani 1 1 d . . .
H136 H 0.3846 -0.0655 0.6703 0.028 Uiso 1 1 calc R . .
C133 C 0.36971(19) -0.2950(4) 0.55223(15) 0.0314(9) Uani 1 1 d . . .
H133 H 0.3655 -0.3539 0.5221 0.038 Uiso 1 1 calc R . .
C135 C 0.4010(2) -0.2768(4) 0.64483(15) 0.0344(10) Uani 1 1 d . . .
H135 H 0.4177 -0.3234 0.6782 0.041 Uiso 1 1 calc R . .
C211 C 0.10618(17) 0.2061(3) 0.49078(12) 0.0178(8) Uani 1 1 d . . .
C212 C 0.13134(18) 0.2173(4) 0.44840(12) 0.0230(8) Uani 1 1 d . . .
H212 H 0.1768 0.1694 0.4495 0.028 Uiso 1 1 calc R . .
C216 C 0.03964(17) 0.2776(3) 0.48911(13) 0.0209(8) Uani 1 1 d . . .
H216 H 0.0218 0.2702 0.5179 0.025 Uiso 1 1 calc R . .
C213 C 0.0909(2) 0.2974(4) 0.40467(13) 0.0308(9) Uani 1 1 d . . .
H213 H 0.1080 0.3033 0.3755 0.037 Uiso 1 1 calc R . .
C215 C -0.00034(18) 0.3594(4) 0.44509(13) 0.0260(9) Uani 1 1 d . . .
H215 H -0.0455 0.4088 0.4439 0.031 Uiso 1 1 calc R . .
C214 C 0.02512(19) 0.3693(4) 0.40322(14) 0.0294(9) Uani 1 1 d . . .
H214 H -0.0024 0.4256 0.3732 0.035 Uiso 1 1 calc R . .
C221 C 0.11902(17) 0.1374(4) 0.59736(11) 0.0164(8) Uani 1 1 d . . .
C226 C 0.07324(18) 0.0276(4) 0.60836(12) 0.0222(8) Uani 1 1 d . . .
H226 H 0.0625 -0.0638 0.5887 0.027 Uiso 1 1 calc R . .
C223 C 0.10243(19) 0.2950(4) 0.66523(13) 0.0254(9) Uani 1 1 d . . .
H223 H 0.1120 0.3870 0.6847 0.031 Uiso 1 1 calc R . .
C222 C 0.13224(18) 0.2729(4) 0.62585(12) 0.0199(8) Uani 1 1 d . . .
H222 H 0.1619 0.3502 0.6180 0.024 Uiso 1 1 calc R . .
C224 C 0.05859(19) 0.1836(4) 0.67656(13) 0.0278(9) Uani 1 1 d . . .
H224 H 0.0389 0.1982 0.7042 0.033 Uiso 1 1 calc R . .
C225 C 0.04348(19) 0.0514(4) 0.64773(13) 0.0294(9) Uani 1 1 d . . .
H225 H 0.0123 -0.0239 0.6550 0.035 Uiso 1 1 calc R . .
C231 C 0.15989(17) -0.0921(4) 0.53519(13) 0.0203(8) Uani 1 1 d . . .
C236 C 0.19291(18) -0.1917(4) 0.57599(15) 0.0291(9) Uani 1 1 d . . .
H236 H 0.2117 -0.1547 0.6107 0.035 Uiso 1 1 calc R . .
C235 C 0.1985(2) -0.3458(4) 0.56601(19) 0.0421(11) Uani 1 1 d . . .
H235 H 0.2213 -0.4139 0.5939 0.051 Uiso 1 1 calc R . .
C232 C 0.13182(19) -0.1478(4) 0.48434(14) 0.0296(9) Uani 1 1 d . . .
H232 H 0.1086 -0.0806 0.4563 0.036 Uiso 1 1 calc R . .
C234 C 0.1710(2) -0.3992(5) 0.5154(2) 0.0484(13) Uani 1 1 d . . .
H234 H 0.1749 -0.5043 0.5087 0.058 Uiso 1 1 calc R . .
C233 C 0.1378(2) -0.3022(5) 0.47476(18) 0.0422(11) Uani 1 1 d . . .
H233 H 0.1191 -0.3403 0.4401 0.051 Uiso 1 1 calc R . .

loop_
_atom_site_aniso_label
_atom_site_aniso_U_11
_atom_site_aniso_U_22
_atom_site_aniso_U_33
_atom_site_aniso_U_23
_atom_site_aniso_U_13
_atom_site_aniso_U_12
Fe6 0.0166(3) 0.0218(3) 0.0251(3) 0.0029(2) 0.0075(2) 0.0028(2)
Fe10 0.0193(3) 0.0220(3) 0.0294(3) 0.0040(2) 0.0116(2) 0.0037(2)
P1 0.0154(4) 0.0145(5) 0.0178(4) 0.0003(3) 0.0068(4) 0.0006(4)
P2 0.0148(4) 0.0168(5) 0.0187(4) -0.0024(4) 0.0073(4) -0.0004(4)
N1 0.0151(14) 0.0159(15) 0.0221(14) 0.0001(11) 0.0081(12) -0.0008(11)
C1 0.029(2) 0.037(2) 0.031(2) -0.0112(17) 0.0092(18) 0.0037(18)
B3 0.018(2) 0.022(2) 0.028(2) -0.0001(17) 0.0092(18) 0.0008(17)
B4 0.021(2) 0.033(3) 0.032(2) -0.008(2) 0.0079(19) -0.0014(19)
B2 0.025(2) 0.040(3) 0.024(2) 0.002(2) 0.0100(19) 0.012(2)
B5 0.028(2) 0.055(3) 0.021(2) -0.007(2) 0.007(2) 0.010(2)
B7 0.017(2) 0.021(2) 0.024(2) -0.0012(17) 0.0084(17) 0.0011(17)
B8 0.022(2) 0.037(3) 0.021(2) 0.0030(19) 0.0102(18) 0.0107(19)
B9 0.030(2) 0.041(3) 0.023(2) 0.013(2) 0.0138(19) 0.014(2)
F7 0.0291(11) 0.0305(12) 0.0268(11) 0.0034(9) 0.0174(9) 0.0013(9)
F8 0.0216(11) 0.0444(13) 0.0299(11) 0.0050(10) 0.0055(9) 0.0106(9)
F9 0.0471(14) 0.0561(15) 0.0424(13) 0.0275(11) 0.0342(12) 0.0237(12)
C62 0.022(2) 0.022(2) 0.036(2) -0.0046(17) -0.0001(17) 0.0107(16)
C61 0.0197(19) 0.033(2) 0.0280(19) 0.0049(17) 0.0121(16) -0.0019(18)
C63 0.026(2) 0.029(2) 0.052(3) 0.0088(19) 0.0104(19) 0.0067(19)
C103 0.024(2) 0.020(2) 0.037(2) -0.0039(17) -0.0012(18) 0.0043(16)
C101 0.037(2) 0.040(2) 0.0195(18) 0.0001(17) 0.0099(17) 0.008(2)
C102 0.058(3) 0.023(2) 0.105(4) 0.003(2) 0.065(3) 0.011(2)
O61 0.0305(15) 0.0390(17) 0.0484(17) 0.0100(13) 0.0197(13) 0.0180(13)
O62 0.0521(19) 0.0464(18) 0.0235(14) -0.0028(13) -0.0012(13) 0.0222(14)
O63 0.0319(17) 0.0449(19) 0.098(3) 0.0163(17) 0.0179(17) -0.0089(15)
O103 0.0524(19) 0.0396(17) 0.0331(16) -0.0120(13) -0.0081(14) 0.0162(13)
O101 0.0464(18) 0.060(2) 0.0370(16) -0.0051(14) 0.0026(14) 0.0332(16)
O102 0.123(3) 0.0234(19) 0.229(5) 0.004(2) 0.149(4) -0.001(2)
C111 0.0177(17) 0.0142(17) 0.0152(16) -0.0015(13) 0.0082(14) -0.0008(14)
C116 0.0173(18) 0.0211(19) 0.0194(17) 0.0025(14) 0.0068(15) 0.0021(15)
C112 0.0155(18) 0.0206(19) 0.0212(17) 0.0000(14) 0.0047(15) 0.0024(14)
C113 0.031(2) 0.022(2) 0.0171(17) 0.0041(15) 0.0065(16) 0.0016(16)
C115 0.0195(18) 0.030(2) 0.0231(18) -0.0022(16) 0.0112(16) 0.0011(16)
C114 0.030(2) 0.029(2) 0.0181(17) 0.0024(15) 0.0122(16) -0.0039(17)
C122 0.0139(17) 0.023(2) 0.0284(19) -0.0008(16) 0.0075(15) -0.0011(15)
C121 0.0147(17) 0.0135(17) 0.0179(16) 0.0019(13) 0.0095(14) 0.0022(14)
C124 0.029(2) 0.029(2) 0.0221(18) -0.0033(16) 0.0038(17) -0.0023(17)
C126 0.0212(19) 0.034(2) 0.0196(17) 0.0000(15) 0.0106(15) 0.0021(16)
C123 0.027(2) 0.028(2) 0.0255(19) -0.0049(16) 0.0147(17) 0.0014(16)
C125 0.0148(18) 0.041(2) 0.0256(19) -0.0028(17) 0.0029(16) -0.0036(16)
C131 0.0139(17) 0.0144(18) 0.0239(17) -0.0015(14) 0.0097(14) -0.0004(14)
C134 0.031(2) 0.015(2) 0.062(3) 0.0048(19) 0.017(2) 0.0027(17)
C132 0.025(2) 0.019(2) 0.0316(19) -0.0030(16) 0.0145(16) -0.0006(15)
C136 0.0218(19) 0.0182(19) 0.0279(19) 0.0034(15) 0.0051(16) -0.0017(15)
C133 0.033(2) 0.020(2) 0.048(2) -0.0063(18) 0.0235(19) 0.0005(17)
C135 0.034(2) 0.021(2) 0.042(2) 0.0092(18) 0.0048(19) -0.0017(17)
C211 0.0144(17) 0.0195(19) 0.0201(17) -0.0053(14) 0.0064(14) -0.0062(14)
C212 0.0189(18) 0.030(2) 0.0240(18) -0.0015(16) 0.0116(16) -0.0021(16)
C216 0.0190(18) 0.0190(19) 0.0260(18) -0.0038(15) 0.0090(15) -0.0037(15)
C213 0.029(2) 0.046(2) 0.0192(18) -0.0018(17) 0.0101(17) -0.0105(19)
C215 0.0153(18) 0.027(2) 0.033(2) -0.0016(16) 0.0044(16) -0.0012(15)
C214 0.022(2) 0.032(2) 0.027(2) 0.0036(17) -0.0023(17) -0.0031(17)
C221 0.0151(17) 0.0195(19) 0.0160(16) 0.0013(14) 0.0069(14) 0.0009(14)
C226 0.025(2) 0.0209(19) 0.0209(18) -0.0020(15) 0.0086(16) -0.0028(16)
C223 0.033(2) 0.020(2) 0.0260(19) -0.0044(15) 0.0126(17) 0.0029(17)
C222 0.0199(18) 0.0178(19) 0.0242(18) 0.0016(15) 0.0100(15) -0.0007(15)
C224 0.030(2) 0.038(2) 0.0238(19) -0.0038(17) 0.0195(17) 0.0020(18)
C225 0.030(2) 0.030(2) 0.033(2) -0.0022(17) 0.0169(18) -0.0077(17)
C231 0.0165(17) 0.0159(18) 0.0335(19) -0.0068(15) 0.0151(15) -0.0040(14)
C236 0.023(2) 0.023(2) 0.046(2) 0.0034(17) 0.0187(18) -0.0037(16)
C235 0.030(2) 0.018(2) 0.093(4) 0.009(2) 0.040(2) 0.0008(18)
C232 0.029(2) 0.028(2) 0.041(2) -0.0161(17) 0.0234(18) -0.0097(17)
C234 0.045(3) 0.018(2) 0.108(4) -0.023(3) 0.059(3) -0.012(2)
C233 0.042(3) 0.037(3) 0.067(3) -0.028(2) 0.045(2) -0.017(2)

loop_
_atom_type_symbol
_atom_type_description
_atom_type_scat_dispersion_real
_atom_type_scat_dispersion_imag
_atom_type_scat_source
C C 0.0033 0.0016 'International Tables Vol C Tables 4.2.6.8 and 6.1.1.4'
H H 0.0000 0.0000 'International Tables Vol C Tables 4.2.6.8 and 6.1.1.4'
B B 0.0013 0.0007 'International Tables Vol C Tables 4.2.6.8 and 6.1.1.4'
N N 0.0061 0.0033 'International Tables Vol C Tables 4.2.6.8 and 6.1.1.4'
O O 0.0106 0.0060 'International Tables Vol C Tables 4.2.6.8 and 6.1.1.4'
F F 0.0171 0.0103 'International Tables Vol C Tables 4.2.6.8 and 6.1.1.4'
P P 0.1023 0.0942 'International Tables Vol C Tables 4.2.6.8 and 6.1.1.4'
Fe Fe 0.3463 0.8444 'International Tables Vol C Tables 4.2.6.8 and 6.1.1.4'

loop_
_geom_angle_atom_site_label_1
_geom_angle_atom_site_label_2
_geom_angle_atom_site_label_3
_geom_angle
_geom_angle_site_symmetry_1
_geom_angle_site_symmetry_3
_geom_angle_publ_flag
C61 Fe6 C63 93.47(16) . . ?
C61 Fe6 C62 91.42(15) . . ?
C63 Fe6 C62 99.72(17) . . ?
C61 Fe6 B2 77.31(15) . . ?
C63 Fe6 B2 108.00(18) . . ?
C62 Fe6 B2 150.50(17) . . ?
C61 Fe6 B3 82.38(15) . . ?
C63 Fe6 B3 161.42(17) . . ?
C62 Fe6 B3 98.48(16) . . ?
B2 Fe6 B3 53.43(16) . . ?
C61 Fe6 B9 121.70(16) . . ?
C63 Fe6 B9 84.44(17) . . ?
C62 Fe6 B9 146.48(16) . . ?
B2 Fe6 B9 49.18(15) . . ?
B3 Fe6 B9 82.45(16) . . ?
C61 Fe6 B7 129.57(15) . . ?
C63 Fe6 B7 136.87(15) . . ?
C62 Fe6 B7 83.87(15) . . ?
B2 Fe6 B7 82.74(15) . . ?
B3 Fe6 B7 49.23(14) . . ?
B9 Fe6 B7 71.38(15) . . ?
C61 Fe6 Fe10 174.10(12) . . ?
C63 Fe6 Fe10 85.08(12) . . ?
C62 Fe6 Fe10 94.46(11) . . ?
B2 Fe6 Fe10 97.67(11) . . ?
B3 Fe6 Fe10 97.19(10) . . ?
B9 Fe6 Fe10 52.50(11) . . ?
B7 Fe6 Fe10 51.83(10) . . ?
C101 Fe10 C102 89.81(19) . . ?
C101 Fe10 C103 90.36(16) . . ?
C102 Fe10 C103 97.1(2) . . ?
C101 Fe10 B8 82.31(16) . . ?
C102 Fe10 B8 127.6(2) . . ?
C103 Fe10 B8 134.45(17) . . ?
C101 Fe10 B7 111.65(17) . . ?
C102 Fe10 B7 157.90(17) . . ?
C103 Fe10 B7 88.30(15) . . ?
B8 Fe10 B7 54.29(15) . . ?
C101 Fe10 B9 120.16(15) . . ?
C102 Fe10 B9 89.35(19) . . ?
C103 Fe10 B9 148.91(15) . . ?
B8 Fe10 B9 53.15(17) . . ?
B7 Fe10 B9 75.59(16) . . ?
C101 Fe10 Fe6 167.35(13) . . ?
C102 Fe10 Fe6 101.77(13) . . ?
C103 Fe10 Fe6 93.21(11) . . ?
B8 Fe10 Fe6 86.54(11) . . ?
B7 Fe10 Fe6 56.40(11) . . ?
B9 Fe10 Fe6 55.72(10) . . ?
N1 P1 C131 116.76(14) . . ?
N1 P1 C111 110.54(14) . . ?
C131 P1 C111 104.93(15) . . ?
N1 P1 C121 109.32(15) . . ?
C131 P1 C121 107.06(14) . . ?
C111 P1 C121 107.82(14) . . ?
N1 P2 C221 111.07(14) . . ?
N1 P2 C231 114.13(14) . . ?
C221 P2 C231 107.70(16) . . ?
N1 P2 C211 108.06(14) . . ?
C221 P2 C211 106.86(15) . . ?
C231 P2 C211 108.75(15) . . ?
P1 N1 P2 144.42(17) . . ?
B5 C1 B4 68.5(3) . . ?
B5 C1 B3 109.3(3) . . ?
B4 C1 B3 69.3(2) . . ?
B5 C1 B2 69.2(3) . . ?
B4 C1 B2 109.8(3) . . ?
B3 C1 B2 75.4(3) . . ?
B5 C1 H1 127.1 . . ?
B4 C1 H1 126.8 . . ?
B3 C1 H1 123.5 . . ?
B2 C1 H1 123.4 . . ?
C1 B3 B4 55.1(2) . . ?
C1 B3 B7 109.4(3) . . ?
B4 B3 B7 61.1(2) . . ?
C1 B3 B2 52.5(2) . . ?
B4 B3 B2 87.7(3) . . ?
B7 B3 B2 100.5(3) . . ?
C1 B3 Fe6 114.0(3) . . ?
B4 B3 Fe6 113.5(2) . . ?
B7 B3 Fe6 67.43(17) . . ?
B2 B3 Fe6 63.18(17) . . ?
C1 B3 H3 121.9 . . ?
B4 B3 H3 128.5 . . ?
B7 B3 H3 119.7 . . ?
B2 B3 H3 134.7 . . ?
Fe6 B3 H3 112.2 . . ?
C1 B4 B5 55.6(2) . . ?
C1 B4 B3 55.5(2) . . ?
B5 B4 B3 92.3(3) . . ?
C1 B4 B8 110.0(3) . . ?
B5 B4 B8 59.9(2) . . ?
B3 B4 B8 105.6(3) . . ?
C1 B4 B7 109.1(3) . . ?
B5 B4 B7 102.7(3) . . ?
B3 B4 B7 60.4(2) . . ?
B8 B4 B7 62.0(2) . . ?
C1 B4 H4 121.6 . . ?
B5 B4 H4 130.3 . . ?
B3 B4 H4 128.8 . . ?
B8 B4 H4 119.1 . . ?
B7 B4 H4 120.5 . . ?
C1 B2 B5 54.8(2) . . ?
C1 B2 B9 109.1(3) . . ?
B5 B2 B9 61.1(2) . . ?
C1 B2 B3 52.1(2) . . ?
B5 B2 B3 86.9(3) . . ?
B9 B2 B3 100.1(3) . . ?
C1 B2 Fe6 113.8(3) . . ?
B5 B2 Fe6 113.1(3) . . ?
B9 B2 Fe6 67.08(19) . . ?
B3 B2 Fe6 63.39(17) . . ?
C1 B2 H2 122.2 . . ?
B5 B2 H2 128.8 . . ?
B9 B2 H2 119.9 . . ?
B3 B2 H2 135.0 . . ?
Fe6 B2 H2 112.3 . . ?
C1 B5 B4 55.8(2) . . ?
C1 B5 B8 111.6(3) . . ?
B4 B5 B8 61.4(2) . . ?
C1 B5 B2 56.0(2) . . ?
B4 B5 B2 93.2(3) . . ?
B8 B5 B2 106.3(3) . . ?
C1 B5 B9 109.2(3) . . ?
B4 B5 B9 103.2(3) . . ?
B8 B5 B9 61.6(2) . . ?
B2 B5 B9 60.1(2) . . ?
C1 B5 H5 121.0 . . ?
B4 B5 H5 129.5 . . ?
B8 B5 H5 118.2 . . ?
B2 B5 H5 128.6 . . ?
B9 B5 H5 120.9 . . ?
F7 B7 B3 112.0(3) . . ?
F7 B7 B4 112.7(3) . . ?
B3 B7 B4 58.5(2) . . ?
F7 B7 B8 132.1(3) . . ?
B3 B7 B8 101.5(3) . . ?
B4 B7 B8 58.4(2) . . ?
F7 B7 Fe10 115.1(2) . . ?
B3 B7 Fe10 127.8(3) . . ?
B4 B7 Fe10 118.0(2) . . ?
B8 B7 Fe10 60.60(17) . . ?
F7 B7 Fe6 125.4(2) . . ?
B3 B7 Fe6 63.34(17) . . ?
B4 B7 Fe6 108.5(2) . . ?
B8 B7 Fe6 99.7(2) . . ?
Fe10 B7 Fe6 71.77(13) . . ?
F8 B8 B5 108.9(3) . . ?
F8 B8 B4 110.0(3) . . ?
B5 B8 B4 58.7(2) . . ?
F8 B8 B9 134.8(3) . . ?
B5 B8 B9 60.4(2) . . ?
B4 B8 B9 100.5(3) . . ?
F8 B8 B7 136.4(3) . . ?
B5 B8 B7 100.2(3) . . ?
B4 B8 B7 59.6(2) . . ?
B9 B8 B7 87.7(2) . . ?
F8 B8 Fe10 117.1(3) . . ?
B5 B8 Fe10 125.2(3) . . ?
B4 B8 Fe10 123.6(2) . . ?
B9 B8 Fe10 66.26(19) . . ?
B7 B8 Fe10 65.12(16) . . ?
F9 B9 B2 112.2(3) . . ?
F9 B9 B5 113.5(3) . . ?
B2 B9 B5 58.8(2) . . ?
F9 B9 B8 130.8(3) . . ?
B2 B9 B8 102.5(3) . . ?
B5 B9 B8 58.0(2) . . ?
F9 B9 Fe10 114.8(3) . . ?
B2 B9 Fe10 128.0(3) . . ?
B5 B9 Fe10 117.3(3) . . ?
B8 B9 Fe10 60.59(18) . . ?
F9 B9 Fe6 124.9(3) . . ?
B2 B9 Fe6 63.74(17) . . ?
B5 B9 Fe6 108.8(2) . . ?
B8 B9 Fe6 101.2(2) . . ?
Fe10 B9 Fe6 71.78(13) . . ?
O62 C62 Fe6 175.3(3) . . ?
O61 C61 Fe6 179.7(4) . . ?
O63 C63 Fe6 176.9(4) . . ?
O103 C103 Fe10 176.3(3) . . ?
O101 C101 Fe10 177.6(3) . . ?
O102 C102 Fe10 175.8(5) . . ?
C116 C111 C112 118.6(3) . . ?
C116 C111 P1 121.0(2) . . ?
C112 C111 P1 120.4(3) . . ?
C115 C116 C111 120.6(3) . . ?
C115 C116 H116 119.7 . . ?
C111 C116 H116 119.7 . . ?
C113 C112 C111 120.5(3) . . ?
C113 C112 H112 119.7 . . ?
C111 C112 H112 119.7 . . ?
C114 C113 C112 120.0(3) . . ?
C114 C113 H113 120.0 . . ?
C112 C113 H113 120.0 . . ?
C116 C115 C114 120.1(3) . . ?
C116 C115 H115 119.9 . . ?
C114 C115 H115 119.9 . . ?
C113 C114 C115 120.2(3) . . ?
C113 C114 H114 119.9 . . ?
C115 C114 H114 119.9 . . ?
C121 C122 C123 120.4(3) . . ?
C121 C122 H122 119.8 . . ?
C123 C122 H122 119.8 . . ?
C122 C121 C126 119.2(3) . . ?
C122 C121 P1 119.7(2) . . ?
C126 C121 P1 121.0(3) . . ?
C123 C124 C125 120.0(3) . . ?
C123 C124 H124 120.0 . . ?
C125 C124 H124 120.0 . . ?
C121 C126 C125 120.6(3) . . ?
C121 C126 H126 119.7 . . ?
C125 C126 H126 119.7 . . ?
C124 C123 C122 119.9(3) . . ?
C124 C123 H123 120.0 . . ?
C122 C123 H123 120.0 . . ?
C124 C125 C126 119.9(3) . . ?
C124 C125 H125 120.1 . . ?
C126 C125 H125 120.1 . . ?
C132 C131 C136 119.4(3) . . ?
C132 C131 P1 118.9(2) . . ?
C136 C131 P1 121.7(3) . . ?
C135 C134 C133 120.3(3) . . ?
C135 C134 H134 119.8 . . ?
C133 C134 H134 119.8 . . ?
C131 C132 C133 120.4(3) . . ?
C131 C132 H132 119.8 . . ?
C133 C132 H132 119.8 . . ?
C131 C136 C135 120.1(3) . . ?
C131 C136 H136 120.0 . . ?
C135 C136 H136 120.0 . . ?
C134 C133 C132 119.8(4) . . ?
C134 C133 H133 120.1 . . ?
C132 C133 H133 120.1 . . ?
C134 C135 C136 119.9(3) . . ?
C134 C135 H135 120.0 . . ?
C136 C135 H135 120.0 . . ?
C212 C211 C216 119.6(3) . . ?
C212 C211 P2 119.4(2) . . ?
C216 C211 P2 120.9(3) . . ?
C213 C212 C211 120.4(3) . . ?
C213 C212 H212 119.8 . . ?
C211 C212 H212 119.8 . . ?
C215 C216 C211 119.6(3) . . ?
C215 C216 H216 120.2 . . ?
C211 C216 H216 120.2 . . ?
C212 C213 C214 119.9(4) . . ?
C212 C213 H213 120.0 . . ?
C214 C213 H213 120.0 . . ?
C214 C215 C216 120.3(3) . . ?
C214 C215 H215 119.9 . . ?
C216 C215 H215 119.9 . . ?
C215 C214 C213 120.2(3) . . ?
C215 C214 H214 119.9 . . ?
C213 C214 H214 119.9 . . ?
C226 C221 C222 118.9(3) . . ?
C226 C221 P2 121.8(3) . . ?
C222 C221 P2 119.3(3) . . ?
C225 C226 C221 120.2(3) . . ?
C225 C226 H226 119.9 . . ?
C221 C226 H226 119.9 . . ?
C222 C223 C224 120.1(3) . . ?
C222 C223 H223 119.9 . . ?
C224 C223 H223 119.9 . . ?
C223 C222 C221 120.3(3) . . ?
C223 C222 H222 119.8 . . ?
C221 C222 H222 119.8 . . ?
C225 C224 C223 120.0(4) . . ?
C225 C224 H224 120.0 . . ?
C223 C224 H224 120.0 . . ?
C226 C225 C224 120.4(3) . . ?
C226 C225 H225 119.8 . . ?
C224 C225 H225 119.8 . . ?
C236 C231 C232 119.5(3) . . ?
C236 C231 P2 118.7(3) . . ?
C232 C231 P2 121.5(3) . . ?
C231 C236 C235 120.1(4) . . ?
C231 C236 H236 120.0 . . ?
C235 C236 H236 120.0 . . ?
C234 C235 C236 119.7(4) . . ?
C234 C235 H235 120.1 . . ?
C236 C235 H235 120.1 . . ?
C233 C232 C231 119.9(4) . . ?
C233 C232 H232 120.0 . . ?
C231 C232 H232 120.0 . . ?
C233 C234 C235 120.8(4) . . ?
C233 C234 H234 119.6 . . ?
C235 C234 H234 119.6 . . ?
C234 C233 C232 119.9(4) . . ?
C234 C233 H233 120.0 . . ?
C232 C233 H233 120.0 . . ?

loop_
_geom_bond_atom_site_label_1
_geom_bond_atom_site_label_2
_geom_bond_distance
_geom_bond_site_symmetry_2
_geom_bond_publ_flag
Fe6 C61 1.768(4) . ?
Fe6 C63 1.781(4) . ?
Fe6 C62 1.786(4) . ?
Fe6 B2 2.169(4) . ?
Fe6 B3 2.173(4) . ?
Fe6 B9 2.228(4) . ?
Fe6 B7 2.246(4) . ?
Fe6 Fe10 2.5609(7) . ?
Fe10 C101 1.761(4) . ?
Fe10 C102 1.775(5) . ?
Fe10 C103 1.786(4) . ?
Fe10 B8 2.036(4) . ?
Fe10 B7 2.120(4) . ?
Fe10 B9 2.139(4) . ?
P1 N1 1.579(3) . ?
P1 C131 1.796(3) . ?
P1 C111 1.796(3) . ?
P1 C121 1.799(3) . ?
P2 N1 1.581(3) . ?
P2 C221 1.789(3) . ?
P2 C231 1.794(3) . ?
P2 C211 1.805(3) . ?
C1 B5 1.579(6) . ?
C1 B4 1.583(5) . ?
C1 B3 1.591(5) . ?
C1 B2 1.601(6) . ?
C1 H1 1.1200 . ?
B3 B4 1.805(5) . ?
B3 B7 1.842(5) . ?
B3 B2 1.952(6) . ?
B3 H3 1.1200 . ?
B4 B5 1.780(6) . ?
B4 B8 1.829(6) . ?
B4 B7 1.853(5) . ?
B4 H4 1.1200 . ?
B2 B5 1.806(5) . ?
B2 B9 1.830(6) . ?
B2 H2 1.1200 . ?
B5 B8 1.802(6) . ?
B5 B9 1.849(6) . ?
B5 H5 1.1200 . ?
B7 F7 1.385(4) . ?
B7 B8 1.897(5) . ?
B8 F8 1.390(4) . ?
B8 B9 1.870(6) . ?
B9 F9 1.393(5) . ?
C62 O62 1.136(4) . ?
C61 O61 1.151(4) . ?
C63 O63 1.146(4) . ?
C103 O103 1.137(4) . ?
C101 O101 1.153(4) . ?
C102 O102 1.151(5) . ?
C111 C116 1.394(4) . ?
C111 C112 1.395(4) . ?
C116 C115 1.370(4) . ?
C116 H116 0.9500 . ?
C112 C113 1.378(4) . ?
C112 H112 0.9500 . ?
C113 C114 1.375(5) . ?
C113 H113 0.9500 . ?
C115 C114 1.385(4) . ?
C115 H115 0.9500 . ?
C114 H114 0.9500 . ?
C122 C121 1.380(4) . ?
C122 C123 1.386(4) . ?
C122 H122 0.9500 . ?
C121 C126 1.380(4) . ?
C124 C123 1.374(5) . ?
C124 C125 1.379(5) . ?
C124 H124 0.9500 . ?
C126 C125 1.381(4) . ?
C126 H126 0.9500 . ?
C123 H123 0.9500 . ?
C125 H125 0.9500 . ?
C131 C132 1.386(4) . ?
C131 C136 1.388(4) . ?
C134 C135 1.376(5) . ?
C134 C133 1.380(5) . ?
C134 H134 0.9500 . ?
C132 C133 1.389(4) . ?
C132 H132 0.9500 . ?
C136 C135 1.394(4) . ?
C136 H136 0.9500 . ?
C133 H133 0.9500 . ?
C135 H135 0.9500 . ?
C211 C212 1.385(5) . ?
C211 C216 1.396(4) . ?
C212 C213 1.377(4) . ?
C212 H212 0.9500 . ?
C216 C215 1.388(4) . ?
C216 H216 0.9500 . ?
C213 C214 1.386(5) . ?
C213 H213 0.9500 . ?
C215 C214 1.375(5) . ?
C215 H215 0.9500 . ?
C214 H214 0.9500 . ?
C221 C226 1.394(4) . ?
C221 C222 1.398(4) . ?
C226 C225 1.378(5) . ?
C226 H226 0.9500 . ?
C223 C222 1.377(5) . ?
C223 C224 1.383(5) . ?
C223 H223 0.9500 . ?
C222 H222 0.9500 . ?
C224 C225 1.378(5) . ?
C224 H224 0.9500 . ?
C225 H225 0.9500 . ?
C231 C236 1.390(4) . ?
C231 C232 1.395(4) . ?
C236 C235 1.393(5) . ?
C236 H236 0.9500 . ?
C235 C234 1.381(6) . ?
C235 H235 0.9500 . ?
C232 C233 1.394(5) . ?
C232 H232 0.9500 . ?
C234 C233 1.373(6) . ?
C234 H234 0.9500 . ?
C233 H233 0.9500 . ?
